data_7021306
loop_
_publ_author_name
'Newton, Graham N.'
'Sato, Hiroki'
'Shiga, Takuya'
'Oshio, Hiroki'

_publ_section_title
;
 Stepwise replacement of nickel with cobalt ions in a [Ni6] cluster.
;
_journal_issue 19
_journal_name_full 'Dalton transactions (Cambridge, England : 2003)'
_journal_page_first 6701
_journal_page_last 6704
_journal_paper_doi 10.1039/c3dt50429h
_journal_volume 42
_journal_year 2013
_chemical_formula_moiety 'C70 H76 Co2 Ni4 O26, 4(C H4 O)'
_chemical_formula_sum 'C74 H92 Co2 Ni4 O30'
_chemical_formula_weight 1814.18
_chemical_name_systematic
;
?
;
_space_group_IT_number 14
_symmetry_cell_setting monoclinic
_symmetry_space_group_name_Hall '-P 2yn'
_symmetry_space_group_name_H-M 'P 1 21/n 1'
_atom_sites_solution_hydrogens geom
_atom_sites_solution_primary direct
_atom_sites_solution_secondary difmap
_audit_creation_method SHELXL-97
_cell_angle_alpha 90.00
_cell_angle_beta 94.750(2)
_cell_angle_gamma 90.00
_cell_formula_units_Z 2
_cell_length_a 8.4933(11)
_cell_length_b 27.255(3)
_cell_length_c 16.116(2)
_cell_measurement_reflns_used 5190
_cell_measurement_temperature 100(2)
_cell_measurement_theta_max 28.49
_cell_measurement_theta_min 2.5018
_cell_volume 3717.8(8)
_computing_cell_refinement 'Bruker SMART'
_computing_data_collection 'Bruker SMART'
_computing_data_reduction 'Bruker SAINT'
_computing_molecular_graphics 'Bruker SHELXTL'
_computing_publication_material 'Bruker SHELXTL'
_computing_structure_refinement 'Bruker SHELXTL'
_computing_structure_solution 'Bruker SHELXTL'
_diffrn_ambient_temperature 100(2)
_diffrn_detector_area_resol_mean 8.366
_diffrn_measured_fraction_theta_full 0.999
_diffrn_measured_fraction_theta_max 0.999
_diffrn_measurement_device_type 'CCD area detector'
_diffrn_measurement_method 'phi and omega scans'
_diffrn_radiation_monochromator graphite
_diffrn_radiation_source 'fine-focus sealed tube'
_diffrn_radiation_type MoK\a
_diffrn_radiation_wavelength 0.71073
_diffrn_reflns_av_R_equivalents 0.0409
_diffrn_reflns_av_unetI/netI 0.0508
_diffrn_reflns_limit_h_max 10
_diffrn_reflns_limit_h_min -8
_diffrn_reflns_limit_k_max 33
_diffrn_reflns_limit_k_min -26
_diffrn_reflns_limit_l_max 17
_diffrn_reflns_limit_l_min -19
_diffrn_reflns_number 20037
_diffrn_reflns_theta_full 25.50
_diffrn_reflns_theta_max 25.50
_diffrn_reflns_theta_min 1.47
_exptl_absorpt_coefficient_mu 1.516
_exptl_absorpt_correction_T_max 0.8632
_exptl_absorpt_correction_T_min 0.5822
_exptl_absorpt_correction_type empirical
_exptl_absorpt_process_details SADABS
_exptl_crystal_colour brown
_exptl_crystal_density_diffrn 1.621
_exptl_crystal_density_method 'not measured'
_exptl_crystal_description needle
_exptl_crystal_F_000 1884
_exptl_crystal_size_max 0.40
_exptl_crystal_size_mid 0.20
_exptl_crystal_size_min 0.10
_refine_diff_density_max 1.478
_refine_diff_density_min -0.435
_refine_diff_density_rms 0.123
_refine_ls_extinction_method none
_refine_ls_goodness_of_fit_ref 1.081
_refine_ls_hydrogen_treatment constr
_refine_ls_matrix_type full
_refine_ls_number_parameters 507
_refine_ls_number_reflns 6917
_refine_ls_number_restraints 0
_refine_ls_restrained_S_all 1.081
_refine_ls_R_factor_all 0.0733
_refine_ls_R_factor_gt 0.0564
_refine_ls_shift/su_max 0.001
_refine_ls_shift/su_mean 0.000
_refine_ls_structure_factor_coef Fsqd
_refine_ls_weighting_details 'calc w=1/[\s^2^(Fo^2^)+(0.0794P)^2^+2.5672P] where P=(Fo^2^+2Fc^2^)/3'
_refine_ls_weighting_scheme calc
_refine_ls_wR_factor_gt 0.1377
_refine_ls_wR_factor_ref 0.1476
_reflns_number_gt 5412
_reflns_number_total 6917
_reflns_threshold_expression >2\s(I)
_cod_data_source_file c3dt50429h.txt
_cod_data_source_block complex3
_cod_depositor_comments
;
The following automatic conversions were performed:

'_symmetry_cell_setting' value 'Monoclinic' changed to 'monoclinic'
according to /home/saulius/struct/CIF-dictionaries/cif_core.dic
dictionary named 'cif_core.dic' version 2.4.2 from
2011-04-26.

'_exptl_absorpt_correction_type' value 'Empirical'
changed to 'empirical' according to
/home/saulius/struct/CIF-dictionaries/cif_core.dic dictionary named
'cif_core.dic' version 2.4.2 from 2011-04-26.

Automatic conversion script
Id: cif_fix_values 1891 2012-01-12 08:04:46Z andrius 
;
_cod_original_cell_volume 3717.7(8)
_cod_original_sg_symbol_H-M 'P 21/n'
_cod_database_code 7021306

loop_
_symmetry_equiv_pos_as_xyz
'x, y, z'
'-x+1/2, y+1/2, -z+1/2'
'-x, -y, -z'
'x-1/2, -y-1/2, z-1/2'

loop_
_atom_site_label
_atom_site_type_symbol
_atom_site_fract_x
_atom_site_fract_y
_atom_site_fract_z
_atom_site_U_iso_or_equiv
_atom_site_adp_type
_atom_site_occupancy
_atom_site_symmetry_multiplicity
_atom_site_calc_flag
_atom_site_refinement_flags
Ni2 Ni 0.61631(6) 0.039778(17) 0.53540(3) 0.02308(16) Uani 1 1 d .
Ni1 Ni 0.46318(6) 0.045733(18) 0.35590(3) 0.02581(16) Uani 1 1 d .
Co1 Co 0.66569(7) 0.132494(19) 0.42897(3) 0.02673(17) Uani 1 1 d .
O9 O 0.6855(3) 0.05855(10) 0.42163(16) 0.0246(6) Uani 1 1 d .
O10 O 0.3958(3) 0.03483(9) 0.47290(16) 0.0230(6) Uani 1 1 d .
O7 O 0.5216(3) 0.02865(10) 0.64474(16) 0.0260(6) Uani 1 1 d .
O3 O 0.4466(3) 0.11939(10) 0.36365(17) 0.0281(7) Uani 1 1 d .
O8 O 0.6037(3) 0.11213(9) 0.55255(16) 0.0256(6) Uani 1 1 d .
O4 O 0.2381(4) 0.04574(10) 0.30957(18) 0.0314(7) Uani 1 1 d .
O6 O 0.5537(4) 0.04853(10) 0.24421(17) 0.0293(7) Uani 1 1 d .
O2 O 0.6034(4) 0.20390(10) 0.41768(18) 0.0329(7) Uani 1 1 d .
O1 O 0.7546(4) 0.28280(11) 0.4396(2) 0.0449(8) Uani 1 1 d .
H1 H 0.7381 0.2526 0.4444 0.067 Uiso 1 1 calc R
C10 C 0.2468(5) 0.12737(15) 0.2509(3) 0.0290(9) Uani 1 1 d .
O5 O 0.4823(4) 0.09419(12) 0.0998(2) 0.0449(9) Uani 1 1 d .
H5 H 0.4734 0.0889 0.1506 0.067 Uiso 1 1 calc R
C30 C 0.5495(5) 0.13522(15) 0.6165(3) 0.0275(9) Uani 1 1 d .
C29 C 0.5490(5) 0.18707(15) 0.6144(3) 0.0330(10) Uani 1 1 d .
H29 H 0.5861 0.2029 0.5673 0.040 Uiso 1 1 calc R
C23 C 0.5668(6) -0.03861(15) 0.2238(3) 0.0327(10) Uani 1 1 d .
H23 H 0.5917 -0.0621 0.1833 0.039 Uiso 1 1 calc R
C22 C 0.5851(5) 0.00989(15) 0.2011(3) 0.0297(10) Uani 1 1 d .
C7 C 0.4857(5) 0.22452(15) 0.3749(3) 0.0301(10) Uani 1 1 d .
C6 C 0.4862(5) 0.27943(16) 0.3769(3) 0.0320(10) Uani 1 1 d .
C11 C 0.1913(5) 0.15701(16) 0.1827(3) 0.0309(10) Uani 1 1 d .
H11 H 0.2340 0.1890 0.1783 0.037 Uiso 1 1 calc R
C8 C 0.3705(5) 0.19937(15) 0.3264(3) 0.0326(10) Uani 1 1 d .
H8 H 0.2909 0.2186 0.2972 0.039 Uiso 1 1 calc R
C21 C 0.6390(5) 0.01961(16) 0.1165(3) 0.0315(10) Uani 1 1 d .
C18 C 0.7200(6) 0.03312(18) -0.0454(3) 0.0425(12) Uani 1 1 d .
H18 H 0.7448 0.0370 -0.1014 0.051 Uiso 1 1 calc R
C24 C 0.4833(5) 0.05829(15) 0.7021(3) 0.0275(9) Uani 1 1 d .
C25 C 0.4938(5) 0.11199(15) 0.6883(3) 0.0280(9) Uani 1 1 d .
C15 C 0.1862(5) 0.07832(16) 0.2540(3) 0.0311(10) Uani 1 1 d .
C20 C 0.7403(6) -0.01228(17) 0.0807(3) 0.0380(11) Uani 1 1 d .
H20 H 0.7821 -0.0395 0.1121 0.046 Uiso 1 1 calc R
C1 C 0.6201(6) 0.30512(15) 0.4088(3) 0.0323(10) Uani 1 1 d .
C2 C 0.6194(6) 0.35638(17) 0.4084(3) 0.0420(12) Uani 1 1 d .
H2 H 0.7110 0.3737 0.4295 0.050 Uiso 1 1 calc R
C26 C 0.4414(6) 0.14348(16) 0.7511(3) 0.0378(11) Uani 1 1 d .
H26 H 0.4016 0.1288 0.7985 0.045 Uiso 1 1 calc R
C14 C 0.0656(6) 0.06462(16) 0.1934(3) 0.0346(10) Uani 1 1 d .
H14 H 0.0194 0.0330 0.1966 0.042 Uiso 1 1 calc R
C31 C 0.8273(5) 0.03687(16) 0.3954(3) 0.0343(10) Uani 1 1 d .
H31A H 0.8876 0.0617 0.3675 0.051 Uiso 1 1 calc R
H31B H 0.7997 0.0099 0.3568 0.051 Uiso 1 1 calc R
H31C H 0.8915 0.0242 0.4441 0.051 Uiso 1 1 calc R
C9 C 0.3589(5) 0.14852(15) 0.3159(3) 0.0292(10) Uani 1 1 d .
C17 C 0.6214(6) 0.06656(17) -0.0113(3) 0.0396(11) Uani 1 1 d .
H17 H 0.5809 0.0937 -0.0434 0.047 Uiso 1 1 calc R
C28 C 0.4981(6) 0.21540(16) 0.6763(3) 0.0380(11) Uani 1 1 d .
H28 H 0.4986 0.2501 0.6714 0.046 Uiso 1 1 calc R
C19 C 0.7824(6) -0.00561(18) 0.0005(3) 0.0415(12) Uani 1 1 d .
H19 H 0.8538 -0.0276 -0.0226 0.050 Uiso 1 1 calc R
C27 C 0.4451(6) 0.19338(16) 0.7471(3) 0.0432(12) Uani 1 1 d .
H27 H 0.4124 0.2128 0.7915 0.052 Uiso 1 1 calc R
C4 C 0.3567(7) 0.35724(18) 0.3470(3) 0.0481(13) Uani 1 1 d .
H4 H 0.2663 0.3752 0.3258 0.058 Uiso 1 1 calc R
C12 C 0.0792(6) 0.14168(17) 0.1229(3) 0.0372(11) Uani 1 1 d .
H12 H 0.0471 0.1624 0.0771 0.045 Uiso 1 1 calc R
C13 C 0.0122(6) 0.09538(17) 0.1295(3) 0.0377(11) Uani 1 1 d .
H13 H -0.0703 0.0850 0.0900 0.045 Uiso 1 1 calc R
C3 C 0.4900(6) 0.38159(18) 0.3782(3) 0.0455(13) Uani 1 1 d .
H3 H 0.4915 0.4164 0.3786 0.055 Uiso 1 1 calc R
C5 C 0.3540(6) 0.30648(17) 0.3464(3) 0.0429(12) Uani 1 1 d .
H5A H 0.2611 0.2898 0.3250 0.051 Uiso 1 1 calc R
C16 C 0.5815(5) 0.06043(16) 0.0703(3) 0.0328(10) Uani 1 1 d .
O13 O 0.8418(3) 0.03015(10) 0.60058(17) 0.0288(7) Uani 1 1 d .
O11 O 0.7484(4) 0.13210(11) 0.30329(19) 0.0388(8) Uani 1 1 d .
O12 O 0.8869(4) 0.15394(11) 0.47819(19) 0.0363(7) Uani 1 1 d .
C32 C 0.2731(5) 0.06554(14) 0.4993(3) 0.0288(10) Uani 1 1 d .
H35A H 0.1727 0.0569 0.4683 0.043 Uiso 1 1 calc R
H35B H 0.2983 0.0999 0.4887 0.043 Uiso 1 1 calc R
H35C H 0.2641 0.0608 0.5590 0.043 Uiso 1 1 calc R
C35 C 0.9185(6) 0.06896(17) 0.6476(3) 0.0435(12) Uani 1 1 d .
H34A H 0.9499 0.0946 0.6096 0.065 Uiso 1 1 calc R
H34B H 1.0124 0.0562 0.6798 0.065 Uiso 1 1 calc R
H34C H 0.8458 0.0828 0.6855 0.065 Uiso 1 1 calc R
C34 C 1.0141(6) 0.16899(18) 0.4313(3) 0.0448(12) Uani 1 1 d .
H33A H 1.0285 0.1449 0.3875 0.067 Uiso 1 1 calc R
H33B H 1.1114 0.1713 0.4683 0.067 Uiso 1 1 calc R
H33C H 0.9897 0.2011 0.4060 0.067 Uiso 1 1 calc R
C33 C 0.7531(7) 0.17279(19) 0.2487(3) 0.0525(14) Uani 1 1 d .
H32A H 0.6454 0.1813 0.2270 0.079 Uiso 1 1 calc R
H32B H 0.8159 0.1643 0.2024 0.079 Uiso 1 1 calc R
H32C H 0.8014 0.2009 0.2791 0.079 Uiso 1 1 calc R
O15 O -0.0649(5) 0.21083(18) 0.6101(3) 0.0758(14) Uani 1 1 d .
H15 H -0.0927 0.1883 0.5763 0.114 Uiso 1 1 calc R
O14 O 0.5346(7) 0.19887(18) 0.0760(3) 0.0836(14) Uani 1 1 d .
H14A H 0.4707 0.1757 0.0656 0.125 Uiso 1 1 calc R
C37 C 0.0685(9) 0.1956(3) 0.6613(4) 0.082(2) Uani 1 1 d .
H37A H 0.1199 0.2243 0.6884 0.122 Uiso 1 1 calc R
H37B H 0.1429 0.1790 0.6273 0.122 Uiso 1 1 calc R
H37C H 0.0356 0.1729 0.7038 0.122 Uiso 1 1 calc R
C36 C 0.6455(9) 0.2000(3) 0.0149(5) 0.087(2) Uani 1 1 d .
H36A H 0.7021 0.2314 0.0181 0.131 Uiso 1 1 calc R
H36B H 0.5899 0.1964 -0.0405 0.131 Uiso 1 1 calc R
H36C H 0.7211 0.1731 0.0249 0.131 Uiso 1 1 calc R

loop_
_atom_site_aniso_label
_atom_site_aniso_U_11
_atom_site_aniso_U_22
_atom_site_aniso_U_33
_atom_site_aniso_U_23
_atom_site_aniso_U_13
_atom_site_aniso_U_12
Ni2 0.0256(3) 0.0187(3) 0.0252(3) -0.0028(2) 0.0037(2) 0.0005(2)
Ni1 0.0303(3) 0.0208(3) 0.0265(3) -0.0018(2) 0.0033(2) 0.0004(2)
Co1 0.0306(4) 0.0198(3) 0.0301(3) -0.0007(2) 0.0042(2) -0.0011(2)
O9 0.0235(16) 0.0247(15) 0.0265(15) -0.0016(12) 0.0072(12) 0.0010(11)
O10 0.0246(16) 0.0203(14) 0.0243(14) -0.0039(11) 0.0023(12) 0.0031(11)
O7 0.0317(17) 0.0202(14) 0.0265(15) -0.0039(12) 0.0047(13) 0.0007(12)
O3 0.0314(18) 0.0219(15) 0.0306(15) -0.0008(12) -0.0004(13) -0.0012(12)
O8 0.0320(17) 0.0189(14) 0.0263(14) -0.0048(11) 0.0053(12) -0.0008(12)
O4 0.0346(18) 0.0275(16) 0.0314(16) 0.0005(12) -0.0010(13) -0.0018(13)
O6 0.0375(19) 0.0229(15) 0.0281(15) -0.0018(12) 0.0064(13) -0.0010(12)
O2 0.0399(19) 0.0242(16) 0.0342(16) -0.0006(13) 0.0005(14) -0.0006(13)
O1 0.045(2) 0.0280(17) 0.061(2) 0.0047(16) -0.0052(17) -0.0022(14)
C10 0.027(2) 0.034(2) 0.026(2) -0.0020(18) 0.0031(18) 0.0028(18)
O5 0.060(2) 0.0400(19) 0.0364(18) 0.0047(15) 0.0157(17) 0.0124(16)
C30 0.023(2) 0.027(2) 0.032(2) -0.0021(18) -0.0008(18) -0.0007(17)
C29 0.037(3) 0.026(2) 0.038(2) -0.0016(19) 0.013(2) -0.0015(19)
C23 0.042(3) 0.027(2) 0.029(2) -0.0057(18) 0.010(2) 0.0016(19)
C22 0.030(3) 0.031(2) 0.028(2) -0.0053(18) 0.0044(19) -0.0032(18)
C7 0.035(3) 0.026(2) 0.030(2) 0.0014(18) 0.009(2) 0.0033(18)
C6 0.038(3) 0.027(2) 0.032(2) 0.0013(18) 0.010(2) 0.0001(19)
C11 0.035(3) 0.027(2) 0.031(2) -0.0002(18) 0.006(2) 0.0046(19)
C8 0.036(3) 0.028(2) 0.033(2) 0.0031(19) 0.003(2) 0.0037(19)
C21 0.033(3) 0.030(2) 0.032(2) -0.0050(19) 0.004(2) -0.0050(19)
C18 0.050(3) 0.048(3) 0.031(2) -0.008(2) 0.012(2) -0.010(2)
C24 0.026(2) 0.029(2) 0.027(2) -0.0065(18) -0.0007(18) 0.0005(17)
C25 0.028(2) 0.025(2) 0.031(2) -0.0064(18) 0.0012(18) 0.0016(17)
C15 0.029(3) 0.032(2) 0.033(2) -0.0009(19) 0.006(2) 0.0044(18)
C20 0.042(3) 0.032(3) 0.041(3) -0.003(2) 0.012(2) -0.004(2)
C1 0.041(3) 0.028(2) 0.029(2) 0.0023(18) 0.008(2) 0.000(2)
C2 0.049(3) 0.029(3) 0.048(3) 0.002(2) 0.004(2) -0.006(2)
C26 0.049(3) 0.030(2) 0.037(3) -0.004(2) 0.014(2) -0.001(2)
C14 0.037(3) 0.030(2) 0.037(3) -0.007(2) 0.002(2) 0.0027(19)
C31 0.036(3) 0.032(2) 0.035(2) -0.0012(19) 0.007(2) 0.002(2)
C9 0.031(3) 0.027(2) 0.031(2) 0.0000(18) 0.0105(19) 0.0035(18)
C17 0.048(3) 0.038(3) 0.033(2) 0.001(2) 0.003(2) -0.003(2)
C28 0.048(3) 0.019(2) 0.048(3) -0.005(2) 0.013(2) -0.0039(19)
C19 0.047(3) 0.038(3) 0.042(3) -0.011(2) 0.016(2) -0.005(2)
C27 0.060(3) 0.024(2) 0.048(3) -0.012(2) 0.022(3) -0.001(2)
C4 0.047(3) 0.033(3) 0.064(3) -0.004(2) -0.001(3) 0.004(2)
C12 0.044(3) 0.036(3) 0.032(2) 0.001(2) 0.003(2) 0.010(2)
C13 0.040(3) 0.042(3) 0.030(2) -0.008(2) -0.001(2) 0.005(2)
C3 0.052(3) 0.027(2) 0.059(3) -0.001(2) 0.012(3) -0.001(2)
C5 0.042(3) 0.031(3) 0.056(3) -0.002(2) 0.001(2) 0.004(2)
C16 0.033(3) 0.034(3) 0.032(2) -0.0045(19) 0.003(2) -0.0043(19)
O13 0.0275(17) 0.0257(15) 0.0328(16) -0.0071(12) -0.0009(13) -0.0012(12)
O11 0.049(2) 0.0323(18) 0.0360(17) 0.0050(14) 0.0109(15) -0.0041(14)
O12 0.0314(18) 0.0356(18) 0.0425(18) -0.0029(14) 0.0069(14) -0.0071(13)
C32 0.032(3) 0.020(2) 0.036(2) -0.0040(17) 0.0062(19) 0.0054(17)
C35 0.038(3) 0.036(3) 0.055(3) -0.006(2) -0.008(2) 0.000(2)
C34 0.036(3) 0.044(3) 0.055(3) -0.002(2) 0.006(2) 0.002(2)
C33 0.073(4) 0.044(3) 0.044(3) 0.009(2) 0.026(3) 0.004(3)
O15 0.052(3) 0.103(4) 0.073(3) -0.041(3) 0.013(2) -0.025(2)
O14 0.106(4) 0.073(3) 0.074(3) 0.001(2) 0.022(3) -0.014(3)
C37 0.093(6) 0.095(5) 0.056(4) -0.010(4) 0.000(4) -0.037(4)
C36 0.093(6) 0.069(5) 0.100(6) 0.012(4) 0.012(5) 0.013(4)

loop_
_atom_type_symbol
_atom_type_description
_atom_type_scat_dispersion_real
_atom_type_scat_dispersion_imag
_atom_type_scat_source
C C 0.0033 0.0016 'International Tables Vol C Tables 4.2.6.8 and 6.1.1.4'
H H 0.0000 0.0000 'International Tables Vol C Tables 4.2.6.8 and 6.1.1.4'
O O 0.0106 0.0060 'International Tables Vol C Tables 4.2.6.8 and 6.1.1.4'
Co Co 0.3494 0.9721 'International Tables Vol C Tables 4.2.6.8 and 6.1.1.4'
Ni Ni 0.3393 1.1124 'International Tables Vol C Tables 4.2.6.8 and 6.1.1.4'

loop_
_geom_angle_atom_site_label_1
_geom_angle_atom_site_label_2
_geom_angle_atom_site_label_3
_geom_angle
_geom_angle_site_symmetry_1
_geom_angle_site_symmetry_3
O8 Ni2 O7 89.87(11) . .
O8 Ni2 O9 84.22(11) . .
O7 Ni2 O9 171.40(11) . .
O8 Ni2 O10 172.42(11) . 3_656
O7 Ni2 O10 83.46(10) . 3_656
O9 Ni2 O10 102.01(11) . 3_656
O8 Ni2 O10 94.33(11) . .
O7 Ni2 O10 90.29(11) . .
O9 Ni2 O10 83.95(11) . .
O10 Ni2 O10 82.16(11) 3_656 .
O8 Ni2 O13 96.33(11) . .
O7 Ni2 O13 87.59(11) . .
O9 Ni2 O13 99.25(11) . .
O10 Ni2 O13 87.00(11) 3_656 .
O10 Ni2 O13 169.12(11) . .
O4 Ni1 O6 95.18(12) . .
O4 Ni1 O3 87.34(11) . .
O6 Ni1 O3 92.94(11) . .
O4 Ni1 O7 93.30(11) . 3_656
O6 Ni1 O7 90.23(11) . 3_656
O3 Ni1 O7 176.70(11) . 3_656
O4 Ni1 O10 90.70(12) . .
O6 Ni1 O10 171.45(11) . .
O3 Ni1 O10 93.53(11) . .
O7 Ni1 O10 83.23(10) 3_656 .
O4 Ni1 O9 167.30(11) . .
O6 Ni1 O9 92.88(11) . .
O3 Ni1 O9 82.45(11) . .
O7 Ni1 O9 96.47(11) 3_656 .
O10 Ni1 O9 82.44(11) . .
O2 Co1 O9 167.10(12) . .
O2 Co1 O12 89.14(12) . .
O9 Co1 O12 103.11(12) . .
O2 Co1 O3 84.49(12) . .
O9 Co1 O3 82.85(11) . .
O12 Co1 O3 170.46(12) . .
O2 Co1 O8 104.30(11) . .
O9 Co1 O8 80.05(10) . .
O12 Co1 O8 90.13(11) . .
O3 Co1 O8 98.31(11) . .
O2 Co1 O11 91.31(12) . .
O9 Co1 O11 84.66(11) . .
O12 Co1 O11 90.30(12) . .
O3 Co1 O11 82.77(12) . .
O8 Co1 O11 164.39(11) . .
C31 O9 Co1 120.1(2) . .
C31 O9 Ni2 118.2(2) . .
Co1 O9 Ni2 99.53(11) . .
C31 O9 Ni1 121.4(2) . .
Co1 O9 Ni1 96.79(11) . .
Ni2 O9 Ni1 95.56(11) . .
C32 O10 Ni1 117.2(2) . .
C32 O10 Ni2 124.7(2) . 3_656
Ni1 O10 Ni2 95.81(10) . 3_656
C32 O10 Ni2 118.2(2) . .
Ni1 O10 Ni2 97.43(12) . .
Ni2 O10 Ni2 97.84(11) 3_656 .
C24 O7 Ni2 132.4(3) . .
C24 O7 Ni1 130.5(3) . 3_656
Ni2 O7 Ni1 96.62(11) . 3_656
C9 O3 Ni1 127.7(3) . .
C9 O3 Co1 129.6(3) . .
Ni1 O3 Co1 97.91(12) . .
C30 O8 Ni2 127.2(3) . .
C30 O8 Co1 136.0(2) . .
Ni2 O8 Co1 96.06(11) . .
C15 O4 Ni1 120.9(3) . .
C22 O6 Ni1 123.8(3) . .
C7 O2 Co1 130.6(3) . .
C1 O1 H1 109.5 . .
C11 C10 C15 117.5(4) . .
C11 C10 C9 118.9(4) . .
C15 C10 C9 123.6(4) . .
C16 O5 H5 109.5 . .
O8 C30 C29 117.2(4) . .
O8 C30 C25 125.3(4) . .
C29 C30 C25 117.4(4) . .
C28 C29 C30 123.4(4) . .
C28 C29 H29 118.3 . .
C30 C29 H29 118.3 . .
C22 C23 C24 129.6(4) . 3_656
C22 C23 H23 115.2 . .
C24 C23 H23 115.2 3_656 .
O6 C22 C23 126.8(4) . .
O6 C22 C21 115.8(4) . .
C23 C22 C21 117.4(4) . .
O2 C7 C8 124.4(4) . .
O2 C7 C6 114.9(4) . .
C8 C7 C6 120.6(4) . .
C1 C6 C5 118.1(4) . .
C1 C6 C7 120.7(4) . .
C5 C6 C7 121.2(4) . .
C12 C11 C10 122.9(4) . .
C12 C11 H11 118.5 . .
C10 C11 H11 118.5 . .
C7 C8 C9 126.9(4) . .
C7 C8 H8 116.6 . .
C9 C8 H8 116.6 . .
C20 C21 C16 118.5(4) . .
C20 C21 C22 121.1(4) . .
C16 C21 C22 120.3(4) . .
C19 C18 C17 121.0(4) . .
C19 C18 H18 119.5 . .
C17 C18 H18 119.5 . .
O7 C24 C23 118.8(4) . 3_656
O7 C24 C25 119.3(4) . .
C23 C24 C25 121.9(4) 3_656 .
C26 C25 C30 116.7(4) . .
C26 C25 C24 117.5(4) . .
C30 C25 C24 125.8(4) . .
O4 C15 C14 118.6(4) . .
O4 C15 C10 123.6(4) . .
C14 C15 C10 117.8(4) . .
C19 C20 C21 121.7(5) . .
C19 C20 H20 119.1 . .
C21 C20 H20 119.1 . .
O1 C1 C6 123.2(4) . .
O1 C1 C2 117.1(4) . .
C6 C1 C2 119.7(4) . .
C3 C2 C1 120.9(5) . .
C3 C2 H2 119.6 . .
C1 C2 H2 119.6 . .
C27 C26 C25 123.9(4) . .
C27 C26 H26 118.0 . .
C25 C26 H26 118.0 . .
C13 C14 C15 122.3(4) . .
C13 C14 H14 118.9 . .
C15 C14 H14 118.9 . .
O9 C31 H31A 109.5 . .
O9 C31 H31B 109.5 . .
H31A C31 H31B 109.5 . .
O9 C31 H31C 109.5 . .
H31A C31 H31C 109.5 . .
H31B C31 H31C 109.5 . .
O3 C9 C8 120.2(4) . .
O3 C9 C10 119.2(4) . .
C8 C9 C10 120.6(4) . .
C18 C17 C16 119.8(5) . .
C18 C17 H17 120.1 . .
C16 C17 H17 120.1 . .
C29 C28 C27 119.9(4) . .
C29 C28 H28 120.0 . .
C27 C28 H28 120.0 . .
C18 C19 C20 119.2(5) . .
C18 C19 H19 120.4 . .
C20 C19 H19 120.4 . .
C26 C27 C28 118.5(4) . .
C26 C27 H27 120.7 . .
C28 C27 H27 120.7 . .
C3 C4 C5 119.9(5) . .
C3 C4 H4 120.0 . .
C5 C4 H4 120.0 . .
C11 C12 C13 119.3(4) . .
C11 C12 H12 120.4 . .
C13 C12 H12 120.4 . .
C14 C13 C12 119.9(4) . .
C14 C13 H13 120.0 . .
C12 C13 H13 120.0 . .
C2 C3 C4 120.5(5) . .
C2 C3 H3 119.7 . .
C4 C3 H3 119.7 . .
C4 C5 C6 120.8(5) . .
C4 C5 H5A 119.6 . .
C6 C5 H5A 119.6 . .
O5 C16 C17 117.0(4) . .
O5 C16 C21 123.3(4) . .
C17 C16 C21 119.6(4) . .
C35 O13 Ni2 121.6(3) . .
C33 O11 Co1 126.5(3) . .
C34 O12 Co1 125.6(3) . .
O10 C32 H35A 109.5 . .
O10 C32 H35B 109.5 . .
H35A C32 H35B 109.5 . .
O10 C32 H35C 109.5 . .
H35A C32 H35C 109.5 . .
H35B C32 H35C 109.5 . .
O13 C35 H34A 109.5 . .
O13 C35 H34B 109.5 . .
H34A C35 H34B 109.5 . .
O13 C35 H34C 109.5 . .
H34A C35 H34C 109.5 . .
H34B C35 H34C 109.5 . .
O12 C34 H33A 109.5 . .
O12 C34 H33B 109.5 . .
H33A C34 H33B 109.5 . .
O12 C34 H33C 109.5 . .
H33A C34 H33C 109.5 . .
H33B C34 H33C 109.5 . .
O11 C33 H32A 109.5 . .
O11 C33 H32B 109.5 . .
H32A C33 H32B 109.5 . .
O11 C33 H32C 109.5 . .
H32A C33 H32C 109.5 . .
H32B C33 H32C 109.5 . .
C37 O15 H15 109.5 . .
C36 O14 H14A 109.5 . .
O15 C37 H37A 109.5 . .
O15 C37 H37B 109.5 . .
H37A C37 H37B 109.5 . .
O15 C37 H37C 109.5 . .
H37A C37 H37C 109.5 . .
H37B C37 H37C 109.5 . .
O14 C36 H36A 109.5 . .
O14 C36 H36B 109.5 . .
H36A C36 H36B 109.5 . .
O14 C36 H36C 109.5 . .
H36A C36 H36C 109.5 . .
H36B C36 H36C 109.5 . .

loop_
_geom_bond_atom_site_label_1
_geom_bond_atom_site_label_2
_geom_bond_distance
_geom_bond_site_symmetry_2
Ni2 O8 1.995(3) .
Ni2 O7 2.020(3) .
Ni2 O9 2.037(3) .
Ni2 O10 2.040(3) 3_656
Ni2 O10 2.057(3) .
Ni2 O13 2.123(3) .
Ni1 O4 1.994(3) .
Ni1 O6 2.016(3) .
Ni1 O3 2.017(3) .
Ni1 O7 2.032(3) 3_656
Ni1 O10 2.037(3) .
Ni1 O9 2.116(3) .
Co1 O2 2.021(3) .
Co1 O9 2.027(3) .
Co1 O12 2.063(3) .
Co1 O3 2.091(3) .
Co1 O8 2.174(3) .
Co1 O11 2.198(3) .
O9 C31 1.436(5) .
O10 C32 1.428(5) .
O10 Ni2 2.040(3) 3_656
O7 C24 1.289(5) .
O7 Ni1 2.032(3) 3_656
O3 C9 1.297(5) .
O8 C30 1.322(5) .
O4 C15 1.312(5) .
O6 C22 1.302(5) .
O2 C7 1.295(5) .
O1 C1 1.351(5) .
O1 H1 0.8400 .
C10 C11 1.413(6) .
C10 C15 1.435(6) .
C10 C9 1.473(6) .
O5 C16 1.360(5) .
O5 H5 0.8400 .
C30 C29 1.414(6) .
C30 C25 1.434(6) .
C29 C28 1.360(6) .
C29 H29 0.9500 .
C23 C22 1.384(6) .
C23 C24 1.407(6) 3_656
C23 H23 0.9500 .
C22 C21 1.496(6) .
C7 C8 1.382(6) .
C7 C6 1.497(6) .
C6 C1 1.397(6) .
C6 C5 1.398(6) .
C11 C12 1.363(6) .
C11 H11 0.9500 .
C8 C9 1.399(6) .
C8 H8 0.9500 .
C21 C20 1.382(6) .
C21 C16 1.404(6) .
C18 C19 1.370(7) .
C18 C17 1.381(7) .
C18 H18 0.9500 .
C24 C23 1.407(6) 3_656
C24 C25 1.484(6) .
C25 C26 1.425(6) .
C15 C14 1.406(6) .
C20 C19 1.382(6) .
C20 H20 0.9500 .
C1 C2 1.397(6) .
C2 C3 1.352(7) .
C2 H2 0.9500 .
C26 C27 1.362(6) .
C26 H26 0.9500 .
C14 C13 1.374(6) .
C14 H14 0.9500 .
C31 H31A 0.9800 .
C31 H31B 0.9800 .
C31 H31C 0.9800 .
C17 C16 1.395(6) .
C17 H17 0.9500 .
C28 C27 1.396(6) .
C28 H28 0.9500 .
C19 H19 0.9500 .
C27 H27 0.9500 .
C4 C3 1.372(7) .
C4 C5 1.384(7) .
C4 H4 0.9500 .
C12 C13 1.392(6) .
C12 H12 0.9500 .
C13 H13 0.9500 .
C3 H3 0.9500 .
C5 H5A 0.9500 .
O13 C35 1.426(5) .
O11 C33 1.418(5) .
O12 C34 1.429(6) .
C32 H35A 0.9800 .
C32 H35B 0.9800 .
C32 H35C 0.9800 .
C35 H34A 0.9800 .
C35 H34B 0.9800 .
C35 H34C 0.9800 .
C34 H33A 0.9800 .
C34 H33B 0.9800 .
C34 H33C 0.9800 .
C33 H32A 0.9800 .
C33 H32B 0.9800 .
C33 H32C 0.9800 .
O15 C37 1.408(8) .
O15 H15 0.8400 .
O14 C36 1.418(8) .
O14 H14A 0.8400 .
C37 H37A 0.9800 .
C37 H37B 0.9800 .
C37 H37C 0.9800 .
C36 H36A 0.9800 .
C36 H36B 0.9800 .
C36 H36C 0.9800 .
